data_7029833
loop_
_publ_author_name
'Nitschke, Christian'
'K\"ockerling, Martin'
'Bernhardt, Eduard'
'K\"uppers, Torsten'
'Willner, Helge'

_publ_section_title
;
 Structural diversity and spectral and thermal properties of the first
 alkaline earth metal tetracyanidoborates: [Mg(H2O)6][B(CN)4]2,
 [Mg(H2O)2][B(CN)4]2, [Mg(DMF)6][B(CN)4]2, [Ca(H2O)3][B(CN)4]2, and
 [Ca(H2O)2(CH3CN)][B(CN)4]2.
;
_journal_issue 19
_journal_name_full 'Dalton transactions (Cambridge, England : 2003)'
_journal_page_first 7128
_journal_page_last 7138
_journal_paper_doi 10.1039/c3dt51945g
_journal_volume 43
_journal_year 2014
_chemical_formula_moiety 'C8 H4 B2 Mg N8 O2'
_chemical_formula_sum 'C8 H4 B2 Mg N8 O2'
_chemical_formula_weight 290.12
_chemical_name_systematic
;
?
;
_space_group_IT_number 122
_symmetry_cell_setting tetragonal
_symmetry_space_group_name_Hall 'I -4 2bw'
_symmetry_space_group_name_H-M 'I -4 2 d'
_atom_sites_solution_hydrogens geom
_atom_sites_solution_primary direct
_atom_sites_solution_secondary difmap
_audit_creation_method SHELXL-97
_cell_angle_alpha 90.00
_cell_angle_beta 90.00
_cell_angle_gamma 90.00
_cell_formula_units_Z 4
_cell_length_a 12.3683(2)
_cell_length_b 12.3683(2)
_cell_length_c 9.1712(3)
_cell_measurement_reflns_used 3553
_cell_measurement_temperature 150(1)
_cell_measurement_theta_max 62.3012
_cell_measurement_theta_min 5.0529
_cell_volume 1402.96(6)
_computing_cell_refinement 'CrysAlisPro171.34.49, Oxford Diffraction'
_computing_data_collection 'CrysAlisPro171.34.49, Oxford Diffraction'
_computing_data_reduction 'CrysAlisPro171.34.49, Oxford Diffraction'
_computing_molecular_graphics 'Diamond, v.2.1e (Brandenburg, 2001)'
_computing_structure_refinement 'SHELXL-97 (Sheldrick, 1997)'
_computing_structure_solution 'SHELXS-97 (Sheldrick, 1997)'
_diffrn_ambient_temperature 150(1)
_diffrn_detector_area_resol_mean 16.2705
_diffrn_measured_fraction_theta_full 0.997
_diffrn_measured_fraction_theta_max 0.997
_diffrn_measurement_device_type 'Xcalibur, Eos, Gemini ultra'
_diffrn_measurement_method '\w scans'
_diffrn_radiation_monochromator mirror
_diffrn_radiation_source 'Enhance Ultra (Cu) X-ray Source'
_diffrn_radiation_type CuK\a
_diffrn_radiation_wavelength 1.54184
_diffrn_reflns_av_R_equivalents 0.0259
_diffrn_reflns_av_sigmaI/netI 0.0116
_diffrn_reflns_limit_h_max 14
_diffrn_reflns_limit_h_min -13
_diffrn_reflns_limit_k_max 14
_diffrn_reflns_limit_k_min -14
_diffrn_reflns_limit_l_max 10
_diffrn_reflns_limit_l_min -10
_diffrn_reflns_number 4954
_diffrn_reflns_theta_full 61.40
_diffrn_reflns_theta_max 62.39
_diffrn_reflns_theta_min 6.01
_exptl_absorpt_coefficient_mu 1.256
_exptl_absorpt_correction_T_max 0.904
_exptl_absorpt_correction_T_min 0.748
_exptl_absorpt_correction_type analytical
_exptl_absorpt_process_details
;
CrysAlisPro, Agilent Technologies,
Version 1.171.34.49 (release 20-01-2011 CrysAlis171 .NET)
(compiled Jan 20 2011,15:58:25)
Analytical numeric absorption correction using a multifaceted crystal
model based on expressions derived by R.C. Clark & J.S. Reid.
(Clark, R. C. & Reid, J. S. (1995). Acta Cryst. A51, 887-897)
;
_exptl_crystal_colour colorless
_exptl_crystal_density_diffrn 1.374
_exptl_crystal_density_method 'not measured'
_exptl_crystal_description prism
_exptl_crystal_F_000 584
_exptl_crystal_size_max 0.3140
_exptl_crystal_size_mid 0.2965
_exptl_crystal_size_min 0.0858
_refine_diff_density_max 0.075
_refine_diff_density_min -0.103
_refine_diff_density_rms 0.022
_refine_ls_abs_structure_details 'Flack H D (1983), Acta Cryst. A39, 876-881'
_refine_ls_abs_structure_Flack -0.04(6)
_refine_ls_extinction_method none
_refine_ls_goodness_of_fit_ref 1.113
_refine_ls_hydrogen_treatment mixed
_refine_ls_matrix_type full
_refine_ls_number_parameters 53
_refine_ls_number_reflns 570
_refine_ls_number_restraints 0
_refine_ls_restrained_S_all 1.113
_refine_ls_R_factor_all 0.0175
_refine_ls_R_factor_gt 0.0170
_refine_ls_shift/su_max 0.000
_refine_ls_shift/su_mean 0.000
_refine_ls_structure_factor_coef Fsqd
_refine_ls_weighting_details 'calc w=1/[\s^2^(Fo^2^)+(0.0253P)^2^+0.2895P] where P=(Fo^2^+2Fc^2^)/3'
_refine_ls_weighting_scheme calc
_refine_ls_wR_factor_gt 0.0454
_refine_ls_wR_factor_ref 0.0458
_reflns_number_gt 561
_reflns_number_total 570
_reflns_threshold_expression >2sigma(I)
_cod_data_source_file c3dt51945g1.cif
_cod_data_source_block exp_1970
_cod_depositor_comments
;Adding full bibliography for
 ./tmp-cod-update-bibliographies-12899/cifs/7029833.cif.
;
_cod_original_cell_volume 1402.96(5)
_cod_original_sg_symbol_H-M I-42d
_cod_database_code 7029833

loop_
_symmetry_equiv_pos_as_xyz
'x, y, z'
'x, -y+1/2, -z+1/4'
'-x, -y, z'
'-x, y+1/2, -z+1/4'
'-y+1/2, -x, z+3/4'
'-y, x, -z'
'y, -x, -z'
'y+1/2, x, z+3/4'
'x+1/2, y+1/2, z+1/2'
'x+1/2, -y+1, -z+3/4'
'-x+1/2, -y+1/2, z+1/2'
'-x+1/2, y+1, -z+3/4'
'-y+1, -x+1/2, z+5/4'
'-y+1/2, x+1/2, -z+1/2'
'y+1/2, -x+1/2, -z+1/2'
'y+1, x+1/2, z+5/4'

loop_
_atom_site_label
_atom_site_type_symbol
_atom_site_fract_x
_atom_site_fract_y
_atom_site_fract_z
_atom_site_U_iso_or_equiv
_atom_site_adp_type
_atom_site_occupancy
_atom_site_symmetry_multiplicity
_atom_site_calc_flag
_atom_site_refinement_flags
Mg Mg 0.5000 0.5000 0.0000 0.01514(18) Uani 1 4 d S
O O 0.5000 0.5000 -0.22090(12) 0.0277(3) Uani 1 2 d S
H H 0.5457(14) 0.5319(16) -0.277(2) 0.060(6) Uiso 1 1 d .
B B 0.2500 0.21414(14) -0.1250 0.0179(4) Uani 1 2 d S
C1 C 0.34077(9) 0.29233(9) -0.05980(12) 0.0191(3) Uani 1 1 d .
N1 N 0.40239(8) 0.35461(8) -0.02013(10) 0.0203(2) Uani 1 1 d .
C2 C 0.19682(9) 0.14161(9) -0.00058(13) 0.0196(3) Uani 1 1 d .
N2 N 0.15599(9) 0.09277(9) 0.08903(11) 0.0279(3) Uani 1 1 d .

loop_
_atom_site_aniso_label
_atom_site_aniso_U_11
_atom_site_aniso_U_22
_atom_site_aniso_U_33
_atom_site_aniso_U_23
_atom_site_aniso_U_13
_atom_site_aniso_U_12
Mg 0.0156(2) 0.0156(2) 0.0143(3) 0.000 0.000 0.000
O 0.0286(7) 0.0381(7) 0.0164(5) 0.000 0.000 -0.0177(7)
B 0.0179(8) 0.0167(9) 0.0192(8) 0.000 0.0024(8) 0.000
C1 0.0201(6) 0.0194(6) 0.0177(5) 0.0033(5) 0.0052(5) 0.0037(5)
N1 0.0197(5) 0.0198(5) 0.0215(5) 0.0009(4) 0.0025(4) -0.0017(4)
C2 0.0181(5) 0.0198(5) 0.0207(5) -0.0037(6) -0.0015(5) -0.0007(4)
N2 0.0270(5) 0.0310(6) 0.0256(6) 0.0041(5) 0.0015(5) -0.0065(5)

loop_
_atom_type_symbol
_atom_type_description
_atom_type_scat_dispersion_real
_atom_type_scat_dispersion_imag
_atom_type_scat_source
C C 0.0181 0.0091 'International Tables Vol C Tables 4.2.6.8 and 6.1.1.4'
H H 0.0000 0.0000 'International Tables Vol C Tables 4.2.6.8 and 6.1.1.4'
B B 0.0090 0.0039 'International Tables Vol C Tables 4.2.6.8 and 6.1.1.4'
Mg Mg 0.1719 0.1771 'International Tables Vol C Tables 4.2.6.8 and 6.1.1.4'
N N 0.0311 0.0180 'International Tables Vol C Tables 4.2.6.8 and 6.1.1.4'
O O 0.0492 0.0322 'International Tables Vol C Tables 4.2.6.8 and 6.1.1.4'

loop_
_exptl_crystal_face_index_h
_exptl_crystal_face_index_k
_exptl_crystal_face_index_l
_exptl_crystal_face_perp_dist
_exptl_crystal_face_indexfrac_h
_exptl_crystal_face_indexfrac_k
_exptl_crystal_face_indexfrac_l
_exptl_crystal_face_x
_exptl_crystal_face_y
_exptl_crystal_face_z
7 -4 -1 0.0510 7.0468 -3.8653 -1.2422 0.1831 0.9969 0.1090
3 5 4 0.1767 2.9885 4.5136 4.3187 -0.7819 -0.0205 0.6059
0 2 -6 0.1479 0.0417 1.7068 -5.9082 -0.0084 0.2181 -0.9905
2 -2 6 0.1311 1.9696 -1.7055 5.9129 -0.0773 0.0106 1.0413
8 0 2 0.1371 8.0311 -0.2316 2.0103 -0.3788 0.8290 0.5259
3 0 6 0.1379 2.9750 0.2891 6.0469 -0.3528 0.0479 1.0206
-7 4 1 0.0348 -7.0468 3.8653 1.2422 -0.1831 -0.9969 -0.1090
-3 -7 -1 0.0952 -3.0092 -6.8624 -1.4633 0.9605 -0.0308 -0.0761
2 7 -2 0.1748 2.0245 7.2167 -1.5261 -0.8637 0.0448 -0.4331
-1 -7 3 0.1431 -1.0258 -7.3344 2.5241 0.8029 0.0268 0.6197
-1 2 5 0.1236 -1.0408 2.3988 5.1733 -0.3959 -0.4435 0.7116
-4 6 2 0.0937 -4.0371 5.7428 2.3765 -0.5622 -0.7736 0.0824
-4 6 -1 0.0880 -4.0162 6.0977 -0.6104 -0.5082 -0.6454 -0.4013
-7 -1 2 0.0974 -7.0533 -1.2379 1.9089 0.3803 -0.8472 0.1675
7 1 -3 0.1294 7.0602 1.3562 -2.9046 -0.3624 0.8900 -0.3288
0 6 -4 0.1456 0.0273 6.4551 -3.5879 -0.6257 -0.0599 -0.7833
3 -6 3 0.1303 2.9966 -6.3349 2.5994 0.5151 0.4456 0.6984
-2 6 4 0.1239 -2.0397 5.5075 4.3726 -0.6839 -0.6305 0.4557
3 7 2 0.1981 3.0023 6.7441 2.4589 -0.9785 -0.0119 0.2373

loop_
_geom_angle_atom_site_label_1
_geom_angle_atom_site_label_2
_geom_angle_atom_site_label_3
_geom_angle
_geom_angle_site_symmetry_1
_geom_angle_site_symmetry_3
O Mg O 180.0 6_655 .
O Mg N1 94.87(2) 6_655 3_665
O Mg N1 85.13(2) . 3_665
O Mg N1 94.87(2) 6_655 .
O Mg N1 85.13(2) . .
N1 Mg N1 170.26(5) 3_665 .
O Mg N1 85.13(2) 6_655 7_565
O Mg N1 94.87(2) . 7_565
N1 Mg N1 90.413(4) 3_665 7_565
N1 Mg N1 90.413(4) . 7_565
O Mg N1 85.13(2) 6_655 6_655
O Mg N1 94.87(2) . 6_655
N1 Mg N1 90.413(4) 3_665 6_655
N1 Mg N1 90.413(4) . 6_655
N1 Mg N1 170.26(5) 7_565 6_655
Mg O H 126.7(12) . .
C2 B C2 111.48(13) . 12_544
C2 B C1 111.27(6) . .
C2 B C1 108.58(5) 12_544 .
C2 B C1 108.58(5) . 12_544
C2 B C1 111.27(6) 12_544 12_544
C1 B C1 105.51(13) . 12_544
N1 C1 B 174.52(12) . .
C1 N1 Mg 162.71(9) . .
N2 C2 B 177.42(12) . .

loop_
_geom_bond_atom_site_label_1
_geom_bond_atom_site_label_2
_geom_bond_distance
_geom_bond_site_symmetry_2
Mg O 2.0259(11) 6_655
Mg O 2.0259(11) .
Mg N1 2.1737(10) 3_665
Mg N1 2.1737(10) .
Mg N1 2.1737(10) 7_565
Mg N1 2.1737(10) 6_655
O H 0.859(19) .
B C2 1.5935(16) .
B C2 1.5935(16) 12_544
B C1 1.5979(16) .
B C1 1.5979(16) 12_544
C1 N1 1.1431(16) .
C2 N2 1.1381(16) .
